data_7209542
loop_
_publ_author_name
'Aaker\"oy, Christer B.'
'Panikkattu, Sheelu'
'Chopade, Prashant D.'
'Desper, John'

_publ_section_title
;
 Competing hydrogen-bond and halogen-bond donors in crystal engineering
;
_journal_issue 16
_journal_name_full CrystEngComm
_journal_page_first 3125
_journal_paper_doi 10.1039/c2ce26747k
_journal_volume 15
_journal_year 2013
_chemical_formula_moiety
;
(C10 H8 N4) (C6 H F4 I O)2
;
_chemical_formula_sum 'C22 H10 F8 I2 N4 O2'
_chemical_formula_weight 768.14
_chemical_name_common '3,3'-AzoPy-3HBXB (3-pyridyl)-N=N-(3-pyridyl), (4-I-F4-PhOH)2'
_chemical_name_systematic
;
3,3'-AzoPy-3HBXB (3-pyridyl)-N=N-(3-pyridyl), (4-I-F4-PhOH)2
;
_space_group_IT_number 15
_symmetry_cell_setting monoclinic
_symmetry_space_group_name_Hall '-C 2yc'
_symmetry_space_group_name_H-M 'C 1 2/c 1'
_atom_sites_solution_hydrogens geom
_atom_sites_solution_primary direct
_atom_sites_solution_secondary difmap
_audit_creation_method SHELXL-97
_cell_angle_alpha 90.00
_cell_angle_beta 93.198(2)
_cell_angle_gamma 90.00
_cell_formula_units_Z 4
_cell_length_a 19.0228(11)
_cell_length_b 16.8636(10)
_cell_length_c 7.2425(4)
_cell_measurement_reflns_used 9895
_cell_measurement_temperature 120(2)
_cell_measurement_theta_max 32.61
_cell_measurement_theta_min 2.42
_cell_volume 2319.7(2)
_computing_cell_refinement 'Bruker SAINT'
_computing_data_collection 'Bruker APEX2'
_computing_data_reduction 'Bruker SAINT'
_computing_molecular_graphics 'Bruker SHELXTL'
_computing_publication_material 'Bruker SHELXTL'
_computing_structure_refinement 'SHELXL-97 (Sheldrick, 2008)'
_computing_structure_solution 'SHELXS-97 (Sheldrick, 2008)'
_diffrn_ambient_temperature 120(2)
_diffrn_measured_fraction_theta_full 0.979
_diffrn_measured_fraction_theta_max 0.979
_diffrn_measurement_device_type 'Bruker APEX-II CCD'
_diffrn_measurement_method '\f and \w scans'
_diffrn_radiation_monochromator graphite
_diffrn_radiation_source 'fine-focus sealed tube'
_diffrn_radiation_type MoK\a
_diffrn_radiation_wavelength 0.71073
_diffrn_reflns_av_R_equivalents 0.0164
_diffrn_reflns_av_sigmaI/netI 0.0139
_diffrn_reflns_limit_h_max 27
_diffrn_reflns_limit_h_min -28
_diffrn_reflns_limit_k_max 25
_diffrn_reflns_limit_k_min -25
_diffrn_reflns_limit_l_max 10
_diffrn_reflns_limit_l_min -10
_diffrn_reflns_number 18196
_diffrn_reflns_theta_full 32.02
_diffrn_reflns_theta_max 32.02
_diffrn_reflns_theta_min 1.61
_exptl_absorpt_coefficient_mu 2.806
_exptl_absorpt_correction_T_max 0.8497
_exptl_absorpt_correction_T_min 0.4671
_exptl_absorpt_correction_type multi-scan
_exptl_absorpt_process_details SADABS
_exptl_crystal_colour orange
_exptl_crystal_density_diffrn 2.199
_exptl_crystal_density_method 'not measured'
_exptl_crystal_description plate
_exptl_crystal_F_000 1456
_exptl_crystal_size_max 0.32
_exptl_crystal_size_mid 0.18
_exptl_crystal_size_min 0.06
_refine_diff_density_max 0.711
_refine_diff_density_min -0.498
_refine_diff_density_rms 0.090
_refine_ls_extinction_method none
_refine_ls_goodness_of_fit_ref 1.021
_refine_ls_hydrogen_treatment mixed
_refine_ls_matrix_type full
_refine_ls_number_parameters 175
_refine_ls_number_reflns 3957
_refine_ls_number_restraints 0
_refine_ls_restrained_S_all 1.021
_refine_ls_R_factor_all 0.0196
_refine_ls_R_factor_gt 0.0176
_refine_ls_shift/su_max 0.002
_refine_ls_shift/su_mean 0.000
_refine_ls_structure_factor_coef Fsqd
_refine_ls_weighting_details 'calc w=1/[\s^2^(Fo^2^)+(0.0250P)^2^+2.5000P] where P=(Fo^2^+2Fc^2^)/3'
_refine_ls_weighting_scheme calc
_refine_ls_wR_factor_gt 0.0450
_refine_ls_wR_factor_ref 0.0463
_reflns_number_gt 3666
_reflns_number_total 3957
_reflns_threshold_expression >2sigma(I)
_cod_data_source_file c2ce26747k.txt
_cod_data_source_block 3,3'-azpy:OH-I
_cod_depositor_comments
;
The following automatic conversions were performed:

'_symmetry_cell_setting' value 'Monoclinic' changed to 'monoclinic'
according to /home/saulius/struct/CIF-dictionaries/cif_core.dic
dictionary named 'cif_core.dic' version 2.4.2 from 2011-04-26.

Automatic conversion script
Id: cif_fix_values 1891 2012-01-12 08:04:46Z andrius 
;
_cod_original_sg_symbol_H-M C2/c
_cod_database_code 7209542

loop_
_symmetry_equiv_pos_as_xyz
'x, y, z'
'-x, y, -z+1/2'
'x+1/2, y+1/2, z'
'-x+1/2, y+1/2, -z+1/2'
'-x, -y, -z'
'x, -y, z-1/2'
'-x+1/2, -y+1/2, -z'
'x+1/2, -y+1/2, z-1/2'

loop_
_atom_site_label
_atom_site_type_symbol
_atom_site_fract_x
_atom_site_fract_y
_atom_site_fract_z
_atom_site_U_iso_or_equiv
_atom_site_adp_type
_atom_site_occupancy
_atom_site_symmetry_multiplicity
_atom_site_calc_flag
_atom_site_refinement_flags
N11 N 0.44861(6) 0.26401(7) 0.55097(17) 0.0216(2) Uani 1 1 d .
C12 C 0.44090(7) 0.34283(7) 0.5576(2) 0.0195(2) Uani 1 1 d .
H12 H 0.3979 0.3638 0.5973 0.023 Uiso 1 1 calc R
C13 C 0.49313(7) 0.39534(8) 0.50890(18) 0.0184(2) Uani 1 1 d .
N13 N 0.47662(6) 0.47739(7) 0.52716(16) 0.0198(2) Uani 1 1 d .
C14 C 0.55644(7) 0.36519(9) 0.45002(19) 0.0216(2) Uani 1 1 d .
H14 H 0.5931 0.3996 0.4159 0.026 Uiso 1 1 calc R
C15 C 0.56431(7) 0.28374(9) 0.4428(2) 0.0242(3) Uani 1 1 d .
H15 H 0.6067 0.2611 0.4033 0.029 Uiso 1 1 calc R
C16 C 0.50959(8) 0.23532(9) 0.4939(2) 0.0243(3) Uani 1 1 d .
H16 H 0.5156 0.1795 0.4883 0.029 Uiso 1 1 calc R
C21 C 0.32212(7) 0.12053(7) 0.67850(19) 0.0186(2) Uani 1 1 d .
O21 O 0.33728(6) 0.19765(6) 0.68085(16) 0.0238(2) Uani 1 1 d .
H21 H 0.3780(11) 0.2086(12) 0.627(3) 0.029 Uiso 1 1 d .
C22 C 0.37099(7) 0.05998(8) 0.6571(2) 0.0215(2) Uani 1 1 d .
F22 F 0.43823(5) 0.07968(6) 0.63190(17) 0.0352(2) Uani 1 1 d .
C23 C 0.35208(7) -0.01913(8) 0.6614(2) 0.0213(2) Uani 1 1 d .
F23 F 0.40230(5) -0.07411(5) 0.64176(16) 0.0333(2) Uani 1 1 d .
C24 C 0.28337(7) -0.04213(7) 0.68760(18) 0.0183(2) Uani 1 1 d .
I1 I 0.253716(5) -0.160260(5) 0.706907(12) 0.02132(4) Uani 1 1 d .
C25 C 0.23438(7) 0.01777(8) 0.70671(18) 0.0187(2) Uani 1 1 d .
F25 F 0.16685(4) -0.00032(5) 0.73284(15) 0.02822(19) Uani 1 1 d .
C26 C 0.25292(6) 0.09683(8) 0.70167(18) 0.0182(2) Uani 1 1 d .
F26 F 0.20304(5) 0.15228(5) 0.71769(14) 0.02464(18) Uani 1 1 d .

loop_
_atom_site_aniso_label
_atom_site_aniso_U_11
_atom_site_aniso_U_22
_atom_site_aniso_U_33
_atom_site_aniso_U_23
_atom_site_aniso_U_13
_atom_site_aniso_U_12
N11 0.0200(5) 0.0186(5) 0.0268(5) 0.0010(4) 0.0059(4) -0.0021(4)
C12 0.0164(5) 0.0193(6) 0.0232(6) 0.0007(4) 0.0055(4) -0.0015(4)
C13 0.0174(5) 0.0180(5) 0.0203(5) 0.0009(4) 0.0048(4) -0.0017(4)
N13 0.0177(5) 0.0187(5) 0.0236(5) 0.0010(4) 0.0054(4) -0.0021(4)
C14 0.0178(6) 0.0226(6) 0.0250(6) 0.0019(5) 0.0063(5) -0.0012(5)
C15 0.0197(6) 0.0240(6) 0.0295(6) 0.0010(5) 0.0088(5) 0.0019(5)
C16 0.0238(6) 0.0199(6) 0.0300(6) 0.0014(5) 0.0071(5) 0.0010(5)
C21 0.0196(6) 0.0129(5) 0.0238(6) -0.0008(4) 0.0046(4) -0.0013(4)
O21 0.0216(5) 0.0125(4) 0.0383(6) -0.0020(4) 0.0094(4) -0.0026(3)
C22 0.0148(5) 0.0162(5) 0.0338(7) 0.0013(5) 0.0052(5) -0.0012(4)
F22 0.0154(4) 0.0218(4) 0.0695(7) 0.0020(4) 0.0101(4) -0.0016(3)
C23 0.0185(6) 0.0148(5) 0.0309(6) -0.0004(5) 0.0050(5) 0.0026(4)
F23 0.0213(4) 0.0170(4) 0.0623(6) 0.0008(4) 0.0100(4) 0.0057(3)
C24 0.0200(6) 0.0126(5) 0.0226(5) -0.0007(4) 0.0036(4) -0.0010(4)
I1 0.02472(5) 0.01213(5) 0.02748(5) -0.00121(3) 0.00473(3) -0.00199(3)
C25 0.0163(5) 0.0156(5) 0.0249(6) -0.0004(4) 0.0056(4) -0.0013(4)
F25 0.0178(4) 0.0192(4) 0.0487(5) -0.0022(4) 0.0113(4) -0.0026(3)
C26 0.0172(6) 0.0143(5) 0.0238(6) -0.0014(4) 0.0056(4) 0.0017(4)
F26 0.0197(4) 0.0154(4) 0.0397(5) -0.0018(3) 0.0098(4) 0.0038(3)

loop_
_atom_type_symbol
_atom_type_description
_atom_type_scat_dispersion_real
_atom_type_scat_dispersion_imag
_atom_type_scat_source
C C 0.0033 0.0016 'International Tables Vol C Tables 4.2.6.8 and 6.1.1.4'
H H 0.0000 0.0000 'International Tables Vol C Tables 4.2.6.8 and 6.1.1.4'
N N 0.0061 0.0033 'International Tables Vol C Tables 4.2.6.8 and 6.1.1.4'
O O 0.0106 0.0060 'International Tables Vol C Tables 4.2.6.8 and 6.1.1.4'
F F 0.0171 0.0103 'International Tables Vol C Tables 4.2.6.8 and 6.1.1.4'
I I -0.4742 1.8119 'International Tables Vol C Tables 4.2.6.8 and 6.1.1.4'

loop_
_geom_angle_atom_site_label_1
_geom_angle_atom_site_label_2
_geom_angle_atom_site_label_3
_geom_angle
_geom_angle_site_symmetry_1
_geom_angle_site_symmetry_3
C12 N11 C16 117.84(12) . .
N11 C12 C13 122.81(12) . .
N11 C12 H12 118.6 . .
C13 C12 H12 118.6 . .
C12 C13 C14 119.09(12) . .
C12 C13 N13 115.46(11) . .
C14 C13 N13 125.44(12) . .
N13 N13 C13 113.45(14) 5_666 .
C15 C14 C13 118.06(12) . .
C15 C14 H14 121.0 . .
C13 C14 H14 121.0 . .
C14 C15 C16 119.30(13) . .
C14 C15 H15 120.4 . .
C16 C15 H15 120.4 . .
N11 C16 C15 122.90(13) . .
N11 C16 H16 118.6 . .
C15 C16 H16 118.6 . .
O21 C21 C26 118.90(12) . .
O21 C21 C22 124.81(12) . .
C26 C21 C22 116.28(11) . .
C21 O21 H21 112.6(13) . .
F22 C22 C23 119.50(12) . .
F22 C22 C21 118.63(11) . .
C23 C22 C21 121.86(12) . .
F23 C23 C22 118.41(12) . .
F23 C23 C24 120.15(12) . .
C22 C23 C24 121.43(12) . .
C25 C24 C23 116.98(12) . .
C25 C24 I1 120.36(10) . .
C23 C24 I1 122.62(9) . .
C24 I1 O21 156.81(4) . 4_546
F25 C25 C26 118.08(11) . .
F25 C25 C24 120.11(11) . .
C26 C25 C24 121.81(12) . .
F26 C26 C25 119.20(11) . .
F26 C26 C21 119.17(11) . .
C25 C26 C21 121.62(12) . .

loop_
_geom_bond_atom_site_label_1
_geom_bond_atom_site_label_2
_geom_bond_distance
_geom_bond_site_symmetry_2
N11 C12 1.3384(17) .
N11 C16 1.3430(18) .
C12 C13 1.3911(18) .
C12 H12 0.9500 .
C13 C14 1.3958(18) .
C13 N13 1.4265(17) .
N13 N13 1.252(2) 5_666
C14 C15 1.383(2) .
C14 H14 0.9500 .
C15 C16 1.389(2) .
C15 H15 0.9500 .
C16 H16 0.9500 .
C21 O21 1.3319(16) .
C21 C26 1.3947(17) .
C21 C22 1.3954(18) .
O21 H21 0.90(2) .
C22 F22 1.3439(15) .
C22 C23 1.3824(18) .
C23 F23 1.3446(15) .
C23 C24 1.3866(18) .
C24 C25 1.3865(18) .
C24 I1 2.0772(12) .
I1 O21 3.0913(10) 4_546
C25 F25 1.3440(15) .
C25 C26 1.3802(18) .
C26 F26 1.3418(14) .

loop_
_geom_hbond_atom_site_label_D
_geom_hbond_atom_site_label_H
_geom_hbond_atom_site_label_A
_geom_hbond_distance_DH
_geom_hbond_distance_HA
_geom_hbond_distance_DA
_geom_hbond_angle_DHA
O21 H21 N11 0.90(2) 1.75(2) 2.6162(15) 159(2)

loop_
_geom_torsion_atom_site_label_1
_geom_torsion_atom_site_label_2
_geom_torsion_atom_site_label_3
_geom_torsion_atom_site_label_4
_geom_torsion
_geom_torsion_site_symmetry_4
C16 N11 C12 C13 -0.2(2) .
N11 C12 C13 C14 0.1(2) .
N11 C12 C13 N13 -178.96(13) .
C12 C13 N13 N13 -176.45(15) 5_666
C14 C13 N13 N13 4.5(2) 5_666
C12 C13 C14 C15 0.0(2) .
N13 C13 C14 C15 179.01(13) .
C13 C14 C15 C16 0.0(2) .
C12 N11 C16 C15 0.2(2) .
C14 C15 C16 N11 -0.1(2) .
O21 C21 C22 F22 -1.9(2) .
C26 C21 C22 F22 179.14(13) .
O21 C21 C22 C23 178.04(13) .
C26 C21 C22 C23 -0.9(2) .
F22 C22 C23 F23 0.6(2) .
C21 C22 C23 F23 -179.30(13) .
F22 C22 C23 C24 179.82(13) .
C21 C22 C23 C24 -0.1(2) .
F23 C23 C24 C25 -179.96(13) .
C22 C23 C24 C25 0.8(2) .
F23 C23 C24 I1 2.05(19) .
C22 C23 C24 I1 -177.14(11) .
C25 C24 I1 O21 -21.80(19) 4_546
C23 C24 I1 O21 156.12(10) 4_546
C23 C24 C25 F25 -179.87(12) .
I1 C24 C25 F25 -1.84(17) .
C23 C24 C25 C26 -0.5(2) .
I1 C24 C25 C26 177.48(10) .
F25 C25 C26 F26 -1.82(19) .
C24 C25 C26 F26 178.84(12) .
F25 C25 C26 C21 178.82(12) .
C24 C25 C26 C21 -0.5(2) .
O21 C21 C26 F26 2.83(19) .
C22 C21 C26 F26 -178.12(12) .
O21 C21 C26 C25 -177.80(12) .
C22 C21 C26 C25 1.2(2) .
